data_7050691
loop_
_publ_author_name
'Prince, Paul D.'
'Sean McGrady, G.'
'Steed, Jonathan W.'

_publ_section_title
;
 Weak interactions induce asymmetry in the crystal structures of
 triaryl derivatives of group 14 elements
;
_journal_issue 4
_journal_name_full 'New Journal of Chemistry'
_journal_page_first 457
_journal_paper_doi 10.1039/b105457k
_journal_volume 26
_journal_year 2002
_chemical_formula_sum 'C18 H15 Cl Ge'
_chemical_formula_weight 339.34
_chemical_name_systematic
; 
? 
;
_space_group_IT_number 14
_symmetry_cell_setting monoclinic
_symmetry_space_group_name_Hall '-P 2ybc'
_symmetry_space_group_name_H-M 'P 1 21/c 1'
_atom_sites_solution_hydrogens geom
_atom_sites_solution_primary direct
_atom_sites_solution_secondary difmap
_audit_creation_method SHELXL-97
_cell_angle_alpha 90.00
_cell_angle_beta 98.38(3)
_cell_angle_gamma 90.00
_cell_formula_units_Z 16
_cell_length_a 18.637(4)
_cell_length_b 18.317(4)
_cell_length_c 18.129(4)
_cell_measurement_temperature 100(2)
_cell_volume 6123(2)
_computing_cell_refinement DENZO-SMN
_computing_data_collection 'Nonius Collect'
_computing_data_reduction DENZO-SMN
_computing_molecular_graphics 'X-Seed (Barbour, 1999)'
_computing_structure_refinement 'SHELXL-97 (Sheldrick, 1997)'
_computing_structure_solution 'SHELXS-97 (Sheldrick, 1990)'
_diffrn_ambient_temperature 100(2)
_diffrn_measured_fraction_theta_full 0.998
_diffrn_measured_fraction_theta_max 0.998
_diffrn_measurement_device_type KappaCCD
_diffrn_measurement_method '1.8o phi + omega scans 30s/o'
_diffrn_radiation_monochromator graphite
_diffrn_radiation_source 'fine-focus sealed tube'
_diffrn_radiation_type MoK\a
_diffrn_radiation_wavelength 0.71073
_diffrn_reflns_av_R_equivalents 0.0798
_diffrn_reflns_av_sigmaI/netI 0.0699
_diffrn_reflns_limit_h_max 21
_diffrn_reflns_limit_h_min -22
_diffrn_reflns_limit_k_max 21
_diffrn_reflns_limit_k_min -22
_diffrn_reflns_limit_l_max 19
_diffrn_reflns_limit_l_min -22
_diffrn_reflns_number 36282
_diffrn_reflns_theta_full 26.00
_diffrn_reflns_theta_max 26.00
_diffrn_reflns_theta_min 2.22
_diffrn_standards_decay_% 0
_exptl_absorpt_coefficient_mu 2.162
_exptl_absorpt_correction_T_max 0.3129
_exptl_absorpt_correction_T_min 0.1812
_exptl_absorpt_correction_type Scalepack
_exptl_crystal_colour colourless
_exptl_crystal_density_diffrn 1.473
_exptl_crystal_density_method 'not measured'
_exptl_crystal_description Blocks
_exptl_crystal_F_000 2752
_exptl_crystal_size_max 1.20
_exptl_crystal_size_mid 0.70
_exptl_crystal_size_min 0.70
_refine_diff_density_max 0.954
_refine_diff_density_min -1.052
_refine_diff_density_rms 0.114
_refine_ls_extinction_coef 0.00047(8)
_refine_ls_extinction_expression Fc^*^=kFc[1+0.001xFc^2^\l^3^/sin(2\q)]^-1/4^
_refine_ls_extinction_method SHELXL
_refine_ls_goodness_of_fit_ref 1.074
_refine_ls_hydrogen_treatment mixed
_refine_ls_matrix_type full
_refine_ls_number_parameters 722
_refine_ls_number_reflns 12004
_refine_ls_number_restraints 0
_refine_ls_restrained_S_all 1.074
_refine_ls_R_factor_all 0.0833
_refine_ls_R_factor_gt 0.0554
_refine_ls_shift/su_max 0.155
_refine_ls_shift/su_mean 0.005
_refine_ls_structure_factor_coef Fsqd
_refine_ls_weighting_details 'calc w=1/[\s^2^(Fo^2^)+(0.0446P)^2^+16.1287P] where P=(Fo^2^+2Fc^2^)/3'
_refine_ls_weighting_scheme calc
_refine_ls_wR_factor_gt 0.1201
_refine_ls_wR_factor_ref 0.1306
_reflns_number_gt 9048
_reflns_number_total 12004
_reflns_threshold_expression >2sigma(I)
_cod_data_source_file b105457k.txt
_cod_data_source_block ppgecl1
_cod_depositor_comments
;
The following automatic conversions were performed:
'_symmetry_cell_setting' value 'Monoclinic' changed to 'monoclinic'
according to '/home/saulius/struct/CIF-dictionaries/cif_core.dic'
dictionary named 'cif_core.dic' version 2.4.1 from 2010-06-29.

Automatic conversion script
Id: cif_fix_enum 1527 2010-12-29 10:47:43Z saulius 
;
_cod_original_cell_volume 6122(2)
_cod_original_sg_symbol_H-M P21/c
_cod_database_code 7050691

loop_
_symmetry_equiv_pos_as_xyz
'x, y, z'
'-x, y+1/2, -z+1/2'
'-x, -y, -z'
'x, -y-1/2, z-1/2'

loop_
_atom_site_label
_atom_site_type_symbol
_atom_site_fract_x
_atom_site_fract_y
_atom_site_fract_z
_atom_site_U_iso_or_equiv
_atom_site_adp_type
_atom_site_occupancy
_atom_site_symmetry_multiplicity
_atom_site_calc_flag
_atom_site_refinement_flags
_atom_site_disorder_assembly
_atom_site_disorder_group
Ge1 Ge 0.39767(2) 0.72098(3) 0.19041(3) 0.02300(13) Uani 1 1 d . . .
Cl1 Cl 0.47197(7) 0.65505(8) 0.13659(8) 0.0388(3) Uani 1 1 d . . .
C1 C 0.4083(2) 0.8193(3) 0.1549(2) 0.0228(10) Uani 1 1 d . . .
Ge2 Ge 0.20581(2) 0.88605(3) 0.31573(3) 0.02192(13) Uani 1 1 d . . .
Cl2 Cl 0.12746(7) 0.94891(8) 0.36716(8) 0.0411(3) Uani 1 1 d . . .
C2 C 0.3486(2) 0.8577(3) 0.1185(3) 0.0277(11) Uani 1 1 d . . .
H2 H 0.3020 0.8356 0.1115 0.033 Uiso 1 1 calc R . .
Ge3 Ge 0.27355(3) 0.39576(3) 0.35289(3) 0.02462(13) Uani 1 1 d . . .
Cl3 Cl 0.33438(8) 0.46876(9) 0.43009(8) 0.0481(4) Uani 1 1 d . . .
C3 C 0.3570(2) 0.9279(3) 0.0928(3) 0.0281(11) Uani 1 1 d . . .
H3 H 0.3163 0.9535 0.0675 0.034 Uiso 1 1 calc R . .
Ge4 Ge 0.11527(3) 0.21347(3) 0.14663(3) 0.02624(14) Uani 1 1 d . . .
Cl4 Cl 0.04814(8) 0.14973(9) 0.06318(8) 0.0468(4) Uani 1 1 d . . .
C4 C 0.4251(3) 0.9608(3) 0.1039(3) 0.0303(11) Uani 1 1 d . . .
H4 H 0.4308 1.0089 0.0861 0.036 Uiso 1 1 calc R . .
C5 C 0.4844(3) 0.9239(3) 0.1405(3) 0.0308(11) Uani 1 1 d . . .
H5 H 0.5307 0.9467 0.1481 0.037 Uiso 1 1 calc R . .
C6 C 0.4761(2) 0.8534(3) 0.1661(3) 0.0272(11) Uani 1 1 d . . .
H6 H 0.5169 0.8281 0.1915 0.033 Uiso 1 1 calc R . .
C7 C 0.3018(2) 0.6834(3) 0.1562(2) 0.0227(10) Uani 1 1 d . . .
C8 C 0.2735(3) 0.6861(3) 0.0805(3) 0.0284(11) Uani 1 1 d . . .
H8 H 0.3027 0.7041 0.0458 0.034 Uiso 1 1 calc R . .
C9 C 0.2035(3) 0.6630(3) 0.0555(3) 0.0332(12) Uani 1 1 d . . .
H9 H 0.1849 0.6650 0.0039 0.040 Uiso 1 1 calc R . .
C10 C 0.1606(3) 0.6369(3) 0.1058(3) 0.0310(11) Uani 1 1 d . . .
H10 H 0.1123 0.6217 0.0886 0.037 Uiso 1 1 calc R . .
C11 C 0.1874(3) 0.6327(3) 0.1807(3) 0.0306(11) Uani 1 1 d . . .
H11 H 0.1579 0.6136 0.2147 0.037 Uiso 1 1 calc R . .
C12 C 0.2577(2) 0.6565(3) 0.2067(3) 0.0244(10) Uani 1 1 d . . .
H12 H 0.2757 0.6545 0.2584 0.029 Uiso 1 1 calc R . .
C13 C 0.4280(2) 0.7096(3) 0.2966(3) 0.0239(10) Uani 1 1 d . . .
C14 C 0.4328(2) 0.6410(3) 0.3300(3) 0.0279(11) Uani 1 1 d . . .
H14 H 0.4238 0.5986 0.2999 0.033 Uiso 1 1 calc R . .
C15 C 0.4506(3) 0.6337(3) 0.4066(3) 0.0339(12) Uani 1 1 d . . .
H15 H 0.4537 0.5866 0.4288 0.041 Uiso 1 1 calc R . .
C16 C 0.4639(2) 0.6956(3) 0.4506(3) 0.0335(12) Uani 1 1 d . . .
H16 H 0.4757 0.6906 0.5031 0.040 Uiso 1 1 calc R . .
C17 C 0.4601(2) 0.7643(3) 0.4190(3) 0.0324(12) Uani 1 1 d . . .
H17 H 0.4692 0.8065 0.4495 0.039 Uiso 1 1 calc R . .
C18 C 0.4428(2) 0.7713(3) 0.3416(3) 0.0268(11) Uani 1 1 d . . .
H18 H 0.4410 0.8184 0.3194 0.032 Uiso 1 1 calc R . .
C19 C 0.1983(2) 0.7867(2) 0.3495(2) 0.0202(9) Uani 1 1 d . . .
C20 C 0.1325(2) 0.7486(3) 0.3354(3) 0.0280(11) Uani 1 1 d . . .
H20 H 0.0902 0.7726 0.3114 0.034 Uiso 1 1 calc R . .
C21 C 0.1288(3) 0.6764(3) 0.3563(3) 0.0341(12) Uani 1 1 d . . .
H21 H 0.0839 0.6510 0.3462 0.041 Uiso 1 1 calc R . .
C22 C 0.1894(3) 0.6405(3) 0.3916(3) 0.0324(12) Uani 1 1 d . . .
H22 H 0.1867 0.5904 0.4044 0.039 Uiso 1 1 calc R . .
C23 C 0.2549(3) 0.6785(3) 0.4082(3) 0.0309(11) Uani 1 1 d . . .
H23 H 0.2963 0.6548 0.4344 0.037 Uiso 1 1 calc R . .
C24 C 0.2594(2) 0.7506(3) 0.3867(2) 0.0213(10) Uani 1 1 d . . .
H24 H 0.3043 0.7758 0.3971 0.026 Uiso 1 1 calc R . .
C25 C 0.2989(2) 0.9293(2) 0.3525(2) 0.0215(9) Uani 1 1 d . . .
C26 C 0.3198(3) 0.9375(3) 0.4290(3) 0.0298(11) Uani 1 1 d . . .
H26 H 0.2875 0.9237 0.4626 0.036 Uiso 1 1 calc R . .
C27 C 0.3874(3) 0.9657(3) 0.4564(3) 0.0343(12) Uani 1 1 d . . .
H27 H 0.4017 0.9702 0.5086 0.041 Uiso 1 1 calc R . .
C28 C 0.4342(2) 0.9873(3) 0.4077(3) 0.0286(11) Uani 1 1 d . . .
H28 H 0.4804 1.0070 0.4266 0.034 Uiso 1 1 calc R . .
C29 C 0.4138(2) 0.9801(3) 0.3318(3) 0.0305(11) Uani 1 1 d . . .
H29 H 0.4457 0.9954 0.2984 0.037 Uiso 1 1 calc R . .
C30 C 0.3460(2) 0.9504(3) 0.3040(3) 0.0249(10) Uani 1 1 d . . .
H30 H 0.3323 0.9446 0.2517 0.030 Uiso 1 1 calc R . .
C31 C 0.1774(2) 0.8989(3) 0.2098(2) 0.0205(9) Uani 1 1 d . . .
C32 C 0.1782(2) 0.9676(3) 0.1786(3) 0.0267(10) Uani 1 1 d . . .
H32 H 0.1948 1.0079 0.2094 0.032 Uiso 1 1 calc R . .
C33 C 0.1551(3) 0.9789(3) 0.1031(3) 0.0295(11) Uani 1 1 d . . .
H33 H 0.1560 1.0264 0.0824 0.035 Uiso 1 1 calc R . .
C34 C 0.1308(2) 0.9201(3) 0.0584(3) 0.0291(11) Uani 1 1 d . . .
H34 H 0.1139 0.9277 0.0069 0.035 Uiso 1 1 calc R . .
C35 C 0.1308(2) 0.8503(3) 0.0880(3) 0.0274(11) Uani 1 1 d . . .
H35 H 0.1152 0.8100 0.0568 0.033 Uiso 1 1 calc R . .
C36 C 0.1539(2) 0.8396(3) 0.1637(3) 0.0230(10) Uani 1 1 d . . .
H36 H 0.1538 0.7919 0.1843 0.028 Uiso 1 1 calc R . .
C37 C 0.3181(2) 0.4023(2) 0.2631(3) 0.0211(10) Uani 1 1 d . . .
C38 C 0.3278(3) 0.4699(3) 0.2305(3) 0.0283(11) Uani 1 1 d . . .
H38 H 0.3116 0.5130 0.2521 0.034 Uiso 1 1 calc R . .
C39 C 0.3609(3) 0.4748(3) 0.1671(3) 0.0331(12) Uani 1 1 d . . .
H39 H 0.3676 0.5212 0.1457 0.040 Uiso 1 1 calc R . .
C40 C 0.3840(3) 0.4128(3) 0.1353(3) 0.0318(12) Uani 1 1 d . . .
H40 H 0.4070 0.4164 0.0920 0.038 Uiso 1 1 calc R . .
C41 C 0.3740(2) 0.3445(3) 0.1661(3) 0.0261(11) Uani 1 1 d . . .
H41 H 0.3896 0.3015 0.1438 0.031 Uiso 1 1 calc R . .
C42 C 0.3411(2) 0.3402(3) 0.2295(2) 0.0220(10) Uani 1 1 d . . .
H42 H 0.3340 0.2937 0.2506 0.026 Uiso 1 1 calc R . .
C43 C 0.2838(2) 0.2989(3) 0.3956(2) 0.0215(10) Uani 1 1 d . . .
C44 C 0.3524(2) 0.2690(3) 0.4180(3) 0.0293(11) Uani 1 1 d . . .
H44 H 0.3944 0.2974 0.4147 0.035 Uiso 1 1 calc R . .
C45 C 0.3597(3) 0.1982(3) 0.4452(3) 0.0380(13) Uani 1 1 d . . .
H45 H 0.4065 0.1782 0.4606 0.046 Uiso 1 1 calc R . .
C46 C 0.2978(3) 0.1565(3) 0.4498(3) 0.0357(12) Uani 1 1 d . . .
H46 H 0.3025 0.1078 0.4678 0.043 Uiso 1 1 calc R . .
C47 C 0.2302(3) 0.1859(3) 0.4283(3) 0.0291(11) Uani 1 1 d . . .
H47 H 0.1882 0.1575 0.4319 0.035 Uiso 1 1 calc R . .
C48 C 0.2228(2) 0.2565(3) 0.4015(2) 0.0246(10) Uani 1 1 d . . .
H48 H 0.1757 0.2763 0.3869 0.030 Uiso 1 1 calc R . .
C49 C 0.1751(2) 0.4312(2) 0.3415(3) 0.0236(10) Uani 1 1 d . . .
C50 C 0.1373(2) 0.4333(3) 0.4028(3) 0.0252(10) Uani 1 1 d . . .
H50 H 0.1608 0.4181 0.4503 0.030 Uiso 1 1 calc R . .
C51 C 0.0663(3) 0.4570(3) 0.3948(3) 0.0302(11) Uani 1 1 d . . .
H51 H 0.0413 0.4582 0.4368 0.036 Uiso 1 1 calc R . .
C52 C 0.0313(3) 0.4792(3) 0.3257(3) 0.0326(12) Uani 1 1 d . . .
H52 H -0.0177 0.4952 0.3201 0.039 Uiso 1 1 calc R . .
C53 C 0.0686(3) 0.4779(3) 0.2646(3) 0.0352(12) Uani 1 1 d . . .
H53 H 0.0451 0.4935 0.2172 0.042 Uiso 1 1 calc R . .
C54 C 0.1393(3) 0.4540(3) 0.2723(3) 0.0288(11) Uani 1 1 d . . .
H54 H 0.1641 0.4531 0.2301 0.035 Uiso 1 1 calc R . .
C55 C 0.0732(2) 0.2073(3) 0.2382(3) 0.0256(10) Uani 1 1 d . . .
C56 C 0.0697(3) 0.1404(3) 0.2757(3) 0.0307(11) Uani 1 1 d . . .
H56 H 0.0848 0.0966 0.2544 0.037 Uiso 1 1 calc R . .
C57 C 0.0440(3) 0.1385(3) 0.3437(3) 0.0369(13) Uani 1 1 d . . .
H57 H 0.0416 0.0933 0.3690 0.044 Uiso 1 1 calc R . .
C58 C 0.0220(3) 0.2015(3) 0.3749(3) 0.0341(12) Uani 1 1 d . . .
H58 H 0.0049 0.1998 0.4218 0.041 Uiso 1 1 calc R . .
C59 C 0.0246(2) 0.2673(3) 0.3385(3) 0.0301(11) Uani 1 1 d . . .
H59 H 0.0085 0.3105 0.3599 0.036 Uiso 1 1 calc R . .
C60 C 0.0506(2) 0.2706(3) 0.2704(3) 0.0264(11) Uani 1 1 d . . .
H60 H 0.0530 0.3162 0.2459 0.032 Uiso 1 1 calc R . .
C61 C 0.1095(2) 0.3107(3) 0.1057(3) 0.0279(11) Uani 1 1 d . . .
C62 C 0.0433(3) 0.3461(4) 0.0842(3) 0.0437(15) Uani 1 1 d . . .
H62 H -0.0006 0.3215 0.0892 0.052 Uiso 1 1 calc R . .
C63 C 0.0409(3) 0.4162(4) 0.0559(3) 0.0485(16) Uani 1 1 d . . .
H63 H -0.0047 0.4391 0.0413 0.058 Uiso 1 1 calc R . .
C64 C 0.1037(3) 0.4532(3) 0.0485(3) 0.0429(14) Uani 1 1 d . . .
H64 H 0.1015 0.5012 0.0285 0.051 Uiso 1 1 calc R . .
C65 C 0.1696(3) 0.4205(3) 0.0701(3) 0.0369(12) Uani 1 1 d . . .
H65 H 0.2132 0.4460 0.0657 0.044 Uiso 1 1 calc R . .
C66 C 0.1724(3) 0.3498(3) 0.0987(3) 0.0295(11) Uani 1 1 d . . .
H66 H 0.2183 0.3276 0.1137 0.035 Uiso 1 1 calc R . .
C67 C 0.2132(2) 0.1754(2) 0.1586(3) 0.0220(10) Uani 1 1 d . . .
C68 C 0.2525(3) 0.1710(3) 0.0985(3) 0.0273(11) Uani 1 1 d . . .
H68 H 0.2294 0.1834 0.0498 0.033 Uiso 1 1 calc R . .
C69 C 0.3242(3) 0.1490(3) 0.1088(3) 0.0323(12) Uani 1 1 d . . .
H69 H 0.3498 0.1456 0.0673 0.039 Uiso 1 1 calc R . .
C70 C 0.3583(3) 0.1321(3) 0.1788(3) 0.0305(11) Uani 1 1 d . . .
H70 H 0.4078 0.1176 0.1857 0.037 Uiso 1 1 calc R . .
C71 C 0.3209(3) 0.1362(3) 0.2398(3) 0.0283(11) Uani 1 1 d . . .
H71 H 0.3447 0.1240 0.2881 0.034 Uiso 1 1 calc R . .
C72 C 0.2492(2) 0.1579(2) 0.2302(3) 0.0229(10) Uani 1 1 d . . .
H72 H 0.2240 0.1609 0.2720 0.027 Uiso 1 1 calc R . .

loop_
_atom_site_aniso_label
_atom_site_aniso_U_11
_atom_site_aniso_U_22
_atom_site_aniso_U_33
_atom_site_aniso_U_23
_atom_site_aniso_U_13
_atom_site_aniso_U_12
Ge1 0.0229(2) 0.0278(3) 0.0181(3) 0.0003(2) 0.00248(18) -0.0017(2)
Cl1 0.0377(7) 0.0413(8) 0.0396(8) -0.0044(6) 0.0129(6) 0.0054(6)
C1 0.023(2) 0.030(3) 0.016(2) -0.001(2) 0.0032(17) -0.0033(19)
Ge2 0.0223(2) 0.0236(3) 0.0187(3) 0.0000(2) -0.00100(18) -0.00213(19)
Cl2 0.0394(7) 0.0491(9) 0.0359(7) -0.0031(6) 0.0099(6) 0.0108(6)
C2 0.023(2) 0.038(3) 0.023(3) 0.003(2) 0.0062(19) -0.002(2)
Ge3 0.0242(3) 0.0267(3) 0.0243(3) 0.0025(2) 0.00794(19) 0.0017(2)
Cl3 0.0485(8) 0.0552(10) 0.0403(8) -0.0121(7) 0.0057(6) -0.0095(7)
C3 0.026(2) 0.035(3) 0.024(3) 0.006(2) 0.0051(19) 0.006(2)
Ge4 0.0217(2) 0.0375(3) 0.0189(3) -0.0002(2) 0.00093(18) 0.0017(2)
Cl4 0.0422(8) 0.0544(9) 0.0417(8) -0.0129(7) -0.0005(6) -0.0025(6)
C4 0.036(3) 0.030(3) 0.027(3) 0.002(2) 0.010(2) -0.004(2)
C5 0.030(3) 0.037(3) 0.026(3) -0.004(2) 0.004(2) -0.011(2)
C6 0.022(2) 0.038(3) 0.021(3) -0.003(2) 0.0006(18) -0.003(2)
C7 0.026(2) 0.023(2) 0.020(2) -0.0040(19) 0.0039(18) 0.0004(19)
C8 0.030(2) 0.038(3) 0.018(2) -0.001(2) 0.0050(19) -0.003(2)
C9 0.030(3) 0.045(3) 0.023(3) -0.010(2) 0.001(2) -0.004(2)
C10 0.024(2) 0.032(3) 0.036(3) -0.011(2) 0.002(2) -0.001(2)
C11 0.029(3) 0.029(3) 0.036(3) -0.006(2) 0.014(2) -0.005(2)
C12 0.030(2) 0.025(3) 0.019(2) -0.002(2) 0.0044(18) 0.0022(19)
C13 0.018(2) 0.031(3) 0.022(2) 0.001(2) 0.0035(17) -0.0001(19)
C14 0.027(2) 0.025(3) 0.030(3) 0.003(2) -0.001(2) 0.000(2)
C15 0.028(3) 0.039(3) 0.035(3) 0.017(3) 0.005(2) 0.000(2)
C16 0.022(2) 0.057(4) 0.020(3) 0.009(3) -0.0017(18) 0.001(2)
C17 0.025(2) 0.045(3) 0.025(3) -0.008(2) -0.0030(19) -0.002(2)
C18 0.026(2) 0.027(3) 0.026(3) -0.001(2) 0.0028(19) 0.000(2)
C19 0.025(2) 0.024(2) 0.012(2) 0.0002(18) 0.0044(17) -0.0036(18)
C20 0.021(2) 0.039(3) 0.024(3) -0.004(2) 0.0030(18) -0.003(2)
C21 0.037(3) 0.032(3) 0.036(3) -0.004(2) 0.017(2) -0.015(2)
C22 0.044(3) 0.023(3) 0.033(3) 0.005(2) 0.019(2) -0.001(2)
C23 0.039(3) 0.033(3) 0.023(3) 0.005(2) 0.011(2) 0.007(2)
C24 0.022(2) 0.028(3) 0.014(2) -0.0013(19) 0.0032(17) -0.0011(18)
C25 0.023(2) 0.019(2) 0.021(2) -0.0013(19) -0.0009(17) 0.0020(18)
C26 0.032(3) 0.036(3) 0.021(3) 0.002(2) 0.0010(19) -0.006(2)
C27 0.037(3) 0.040(3) 0.023(3) -0.006(2) -0.004(2) -0.003(2)
C28 0.025(2) 0.028(3) 0.031(3) -0.003(2) -0.003(2) -0.003(2)
C29 0.023(2) 0.035(3) 0.033(3) 0.002(2) 0.004(2) -0.001(2)
C30 0.028(2) 0.024(3) 0.021(2) 0.000(2) -0.0011(18) -0.0003(19)
C31 0.016(2) 0.027(3) 0.017(2) 0.0014(19) 0.0009(16) -0.0002(18)
C32 0.027(2) 0.024(3) 0.029(3) -0.004(2) 0.0034(19) -0.0007(19)
C33 0.037(3) 0.026(3) 0.028(3) 0.008(2) 0.011(2) 0.007(2)
C34 0.028(2) 0.043(3) 0.016(2) 0.002(2) 0.0026(18) 0.004(2)
C35 0.027(2) 0.031(3) 0.023(3) -0.007(2) 0.0017(19) -0.001(2)
C36 0.023(2) 0.023(3) 0.024(3) 0.003(2) 0.0054(18) 0.0000(18)
C37 0.014(2) 0.024(2) 0.025(2) 0.000(2) 0.0020(17) -0.0004(17)
C38 0.033(3) 0.021(3) 0.032(3) -0.001(2) 0.006(2) 0.000(2)
C39 0.047(3) 0.027(3) 0.027(3) 0.005(2) 0.012(2) -0.007(2)
C40 0.029(3) 0.042(3) 0.025(3) -0.002(2) 0.009(2) -0.007(2)
C41 0.022(2) 0.031(3) 0.025(3) -0.002(2) 0.0040(19) -0.0007(19)
C42 0.019(2) 0.023(2) 0.023(2) 0.002(2) -0.0008(17) -0.0015(18)
C43 0.022(2) 0.030(3) 0.014(2) 0.0020(19) 0.0045(17) 0.0014(19)
C44 0.024(2) 0.038(3) 0.026(3) 0.006(2) 0.0039(19) 0.001(2)
C45 0.028(3) 0.055(4) 0.030(3) 0.013(3) 0.003(2) 0.012(2)
C46 0.049(3) 0.031(3) 0.026(3) 0.009(2) 0.003(2) 0.002(2)
C47 0.033(3) 0.034(3) 0.020(3) 0.003(2) 0.0013(19) -0.003(2)
C48 0.024(2) 0.035(3) 0.014(2) 0.002(2) 0.0000(17) 0.000(2)
C49 0.031(2) 0.017(2) 0.024(3) -0.001(2) 0.0080(19) -0.0002(19)
C50 0.029(2) 0.024(3) 0.023(3) -0.002(2) 0.0052(19) 0.0020(19)
C51 0.030(3) 0.028(3) 0.034(3) -0.007(2) 0.012(2) 0.002(2)
C52 0.025(2) 0.029(3) 0.044(3) -0.003(2) 0.003(2) 0.004(2)
C53 0.037(3) 0.038(3) 0.030(3) 0.001(2) 0.001(2) 0.006(2)
C54 0.037(3) 0.029(3) 0.021(3) 0.002(2) 0.007(2) 0.000(2)
C55 0.016(2) 0.037(3) 0.022(2) -0.006(2) 0.0000(17) -0.0042(19)
C56 0.030(3) 0.028(3) 0.035(3) -0.006(2) 0.009(2) -0.006(2)
C57 0.045(3) 0.036(3) 0.033(3) 0.003(2) 0.016(2) -0.010(2)
C58 0.030(3) 0.043(3) 0.033(3) -0.011(3) 0.017(2) -0.012(2)
C59 0.023(2) 0.035(3) 0.032(3) -0.010(2) 0.004(2) -0.006(2)
C60 0.017(2) 0.034(3) 0.028(3) 0.000(2) -0.0002(18) -0.0027(19)
C61 0.028(2) 0.039(3) 0.017(2) 0.004(2) 0.0037(18) 0.013(2)
C62 0.030(3) 0.068(4) 0.032(3) 0.011(3) 0.003(2) 0.009(3)
C63 0.050(4) 0.063(4) 0.031(3) 0.017(3) 0.002(3) 0.031(3)
C64 0.061(4) 0.038(3) 0.030(3) 0.005(3) 0.009(3) 0.011(3)
C65 0.046(3) 0.036(3) 0.028(3) 0.000(2) 0.004(2) 0.003(2)
C66 0.033(3) 0.035(3) 0.019(3) -0.003(2) 0.000(2) 0.008(2)
C67 0.025(2) 0.019(2) 0.022(2) -0.0008(19) 0.0024(18) -0.0018(18)
C68 0.036(3) 0.028(3) 0.019(2) -0.003(2) 0.0057(19) 0.002(2)
C69 0.038(3) 0.031(3) 0.032(3) -0.004(2) 0.018(2) 0.003(2)
C70 0.026(2) 0.028(3) 0.039(3) -0.004(2) 0.007(2) 0.006(2)
C71 0.035(3) 0.024(3) 0.024(3) 0.000(2) -0.001(2) 0.004(2)
C72 0.032(2) 0.019(2) 0.018(2) -0.0041(19) 0.0048(18) -0.0013(19)

loop_
_atom_type_symbol
_atom_type_description
_atom_type_scat_dispersion_real
_atom_type_scat_dispersion_imag
_atom_type_scat_source
C C 0.0033 0.0016 'International Tables Vol C Tables 4.2.6.8 and 6.1.1.4'
H H 0.0000 0.0000 'International Tables Vol C Tables 4.2.6.8 and 6.1.1.4'
Cl Cl 0.1484 0.1585 'International Tables Vol C Tables 4.2.6.8 and 6.1.1.4'
Ge Ge 0.1547 1.8001 'International Tables Vol C Tables 4.2.6.8 and 6.1.1.4'

loop_
_geom_angle_atom_site_label_1
_geom_angle_atom_site_label_2
_geom_angle_atom_site_label_3
_geom_angle
_geom_angle_site_symmetry_1
_geom_angle_site_symmetry_3
_geom_angle_publ_flag
C7 Ge1 C1 111.07(19) . . ?
C7 Ge1 C13 113.78(19) . . ?
C1 Ge1 C13 113.74(19) . . ?
C7 Ge1 Cl1 106.17(14) . . ?
C1 Ge1 Cl1 105.40(14) . . ?
C13 Ge1 Cl1 105.88(14) . . ?
C2 C1 C6 119.0(4) . . ?
C2 C1 Ge1 120.9(3) . . ?
C6 C1 Ge1 120.1(4) . . ?
C31 Ge2 C19 114.06(19) . . ?
C31 Ge2 C25 113.24(19) . . ?
C19 Ge2 C25 112.33(19) . . ?
C31 Ge2 Cl2 104.95(13) . . ?
C19 Ge2 Cl2 106.20(13) . . ?
C25 Ge2 Cl2 105.07(14) . . ?
C3 C2 C1 120.4(4) . . ?
C49 Ge3 C43 112.83(18) . . ?
C49 Ge3 C37 114.04(19) . . ?
C43 Ge3 C37 111.37(18) . . ?
C49 Ge3 Cl3 105.36(15) . . ?
C43 Ge3 Cl3 107.44(14) . . ?
C37 Ge3 Cl3 105.08(14) . . ?
C2 C3 C4 119.9(4) . . ?
C61 Ge4 C67 111.98(19) . . ?
C61 Ge4 C55 112.1(2) . . ?
C67 Ge4 C55 112.04(19) . . ?
C61 Ge4 Cl4 103.65(15) . . ?
C67 Ge4 Cl4 108.93(14) . . ?
C55 Ge4 Cl4 107.65(14) . . ?
C5 C4 C3 120.5(5) . . ?
C4 C5 C6 119.7(4) . . ?
C5 C6 C1 120.5(4) . . ?
C8 C7 C12 118.6(4) . . ?
C8 C7 Ge1 120.1(3) . . ?
C12 C7 Ge1 121.2(3) . . ?
C9 C8 C7 120.9(4) . . ?
C10 C9 C8 119.9(5) . . ?
C11 C10 C9 120.5(4) . . ?
C10 C11 C12 120.1(5) . . ?
C11 C12 C7 119.9(4) . . ?
C14 C13 C18 118.8(4) . . ?
C14 C13 Ge1 121.3(4) . . ?
C18 C13 Ge1 119.8(4) . . ?
C15 C14 C13 120.9(5) . . ?
C14 C15 C16 119.6(5) . . ?
C17 C16 C15 120.8(5) . . ?
C16 C17 C18 119.3(5) . . ?
C13 C18 C17 120.5(5) . . ?
C24 C19 C20 118.7(4) . . ?
C24 C19 Ge2 120.4(3) . . ?
C20 C19 Ge2 120.9(3) . . ?
C21 C20 C19 120.3(5) . . ?
C20 C21 C22 120.8(5) . . ?
C21 C22 C23 119.5(5) . . ?
C24 C23 C22 120.0(5) . . ?
C23 C24 C19 120.5(4) . . ?
C30 C25 C26 119.4(4) . . ?
C30 C25 Ge2 121.0(3) . . ?
C26 C25 Ge2 119.6(3) . . ?
C27 C26 C25 120.3(5) . . ?
C26 C27 C28 120.2(5) . . ?
C29 C28 C27 120.0(4) . . ?
C28 C29 C30 120.0(4) . . ?
C25 C30 C29 120.1(4) . . ?
C32 C31 C36 119.0(4) . . ?
C32 C31 Ge2 120.0(3) . . ?
C36 C31 Ge2 121.0(3) . . ?
C31 C32 C33 121.2(5) . . ?
C34 C33 C32 119.4(5) . . ?
C33 C34 C35 120.5(4) . . ?
C34 C35 C36 119.6(5) . . ?
C35 C36 C31 120.3(4) . . ?
C42 C37 C38 118.4(4) . . ?
C42 C37 Ge3 121.0(3) . . ?
C38 C37 Ge3 120.6(3) . . ?
C39 C38 C37 120.7(5) . . ?
C40 C39 C38 120.0(5) . . ?
C39 C40 C41 120.4(4) . . ?
C42 C41 C40 119.2(5) . . ?
C41 C42 C37 121.3(4) . . ?
C48 C43 C44 118.8(4) . . ?
C48 C43 Ge3 120.6(3) . . ?
C44 C43 Ge3 120.6(3) . . ?
C45 C44 C43 120.6(4) . . ?
C44 C45 C46 119.6(5) . . ?
C47 C46 C45 120.0(5) . . ?
C46 C47 C48 120.5(5) . . ?
C47 C48 C43 120.5(4) . . ?
C54 C49 C50 118.4(4) . . ?
C54 C49 Ge3 121.2(3) . . ?
C50 C49 Ge3 120.4(4) . . ?
C51 C50 C49 120.7(5) . . ?
C50 C51 C52 120.3(5) . . ?
C51 C52 C53 119.3(5) . . ?
C54 C53 C52 120.5(5) . . ?
C53 C54 C49 120.7(5) . . ?
C60 C55 C56 119.0(4) . . ?
C60 C55 Ge4 119.7(4) . . ?
C56 C55 Ge4 121.1(4) . . ?
C57 C56 C55 119.8(5) . . ?
C58 C57 C56 120.5(5) . . ?
C57 C58 C59 120.3(5) . . ?
C58 C59 C60 120.3(5) . . ?
C55 C60 C59 120.1(5) . . ?
C66 C61 C62 117.2(5) . . ?
C66 C61 Ge4 120.6(3) . . ?
C62 C61 Ge4 122.2(4) . . ?
C63 C62 C61 121.0(5) . . ?
C64 C63 C62 120.8(5) . . ?
C65 C64 C63 119.7(5) . . ?
C64 C65 C66 119.8(5) . . ?
C65 C66 C61 121.6(5) . . ?
C68 C67 C72 118.2(4) . . ?
C68 C67 Ge4 121.6(3) . . ?
C72 C67 Ge4 120.0(3) . . ?
C69 C68 C67 121.1(5) . . ?
C70 C69 C68 120.0(4) . . ?
C69 C70 C71 120.3(4) . . ?
C72 C71 C70 120.2(4) . . ?
C71 C72 C67 120.2(4) . . ?

loop_
_geom_bond_atom_site_label_1
_geom_bond_atom_site_label_2
_geom_bond_distance
_geom_bond_site_symmetry_2
_geom_bond_publ_flag
Ge1 C7 1.931(4) . ?
Ge1 C1 1.933(5) . ?
Ge1 C13 1.937(5) . ?
Ge1 Cl1 2.1730(14) . ?
C1 C2 1.396(6) . ?
C1 C6 1.399(6) . ?
Ge2 C31 1.931(4) . ?
Ge2 C19 1.932(5) . ?
Ge2 C25 1.935(4) . ?
Ge2 Cl2 2.1734(14) . ?
C2 C3 1.383(7) . ?
Ge3 C49 1.929(5) . ?
Ge3 C43 1.934(5) . ?
Ge3 C37 1.937(4) . ?
Ge3 Cl3 2.1377(16) . ?
C3 C4 1.394(7) . ?
Ge4 C61 1.927(5) . ?
Ge4 C67 1.937(4) . ?
Ge4 C55 1.940(5) . ?
Ge4 Cl4 2.1599(16) . ?
C4 C5 1.379(7) . ?
C5 C6 1.390(7) . ?
C7 C8 1.397(6) . ?
C7 C12 1.406(6) . ?
C8 C9 1.384(7) . ?
C9 C10 1.381(7) . ?
C10 C11 1.379(7) . ?
C11 C12 1.396(7) . ?
C13 C14 1.391(7) . ?
C13 C18 1.397(7) . ?
C14 C15 1.387(7) . ?
C15 C16 1.387(8) . ?
C16 C17 1.381(8) . ?
C17 C18 1.400(7) . ?
C19 C24 1.402(6) . ?
C19 C20 1.402(6) . ?
C20 C21 1.380(7) . ?
C21 C22 1.381(7) . ?
C22 C23 1.399(7) . ?
C23 C24 1.382(7) . ?
C25 C30 1.385(6) . ?
C25 C26 1.394(6) . ?
C26 C27 1.384(7) . ?
C27 C28 1.387(7) . ?
C28 C29 1.378(7) . ?
C29 C30 1.401(6) . ?
C31 C32 1.381(7) . ?
C31 C36 1.400(6) . ?
C32 C33 1.389(7) . ?
C33 C34 1.384(7) . ?
C34 C35 1.387(7) . ?
C35 C36 1.391(7) . ?
C37 C42 1.387(6) . ?
C37 C38 1.393(7) . ?
C38 C39 1.384(7) . ?
C39 C40 1.372(7) . ?
C40 C41 1.392(7) . ?
C41 C42 1.383(6) . ?
C43 C48 1.394(6) . ?
C43 C44 1.396(6) . ?
C44 C45 1.387(7) . ?
C45 C46 1.395(7) . ?
C46 C47 1.375(7) . ?
C47 C48 1.381(7) . ?
C49 C54 1.396(7) . ?
C49 C50 1.399(6) . ?
C50 C51 1.380(6) . ?
C51 C52 1.386(7) . ?
C52 C53 1.391(7) . ?
C53 C54 1.376(7) . ?
C55 C60 1.391(7) . ?
C55 C56 1.408(7) . ?
C56 C57 1.387(7) . ?
C57 C58 1.375(7) . ?
C58 C59 1.377(7) . ?
C59 C60 1.391(7) . ?
C61 C66 1.395(7) . ?
C61 C62 1.397(7) . ?
C62 C63 1.381(9) . ?
C63 C64 1.377(8) . ?
C64 C65 1.371(8) . ?
C65 C66 1.394(7) . ?
C67 C68 1.400(6) . ?
C67 C72 1.409(6) . ?
C68 C69 1.382(7) . ?
C69 C70 1.370(7) . ?
C70 C71 1.393(7) . ?
C71 C72 1.380(6) . ?

loop_
_geom_hbond_atom_site_label_D
_geom_hbond_atom_site_label_H
_geom_hbond_atom_site_label_A
_geom_hbond_distance_DH
_geom_hbond_distance_HA
_geom_hbond_distance_DA
_geom_hbond_angle_DHA
_geom_hbond_site_symmetry_A
C39 H39 Cl1 0.95 3.15 3.978(5) 146.8 .
C15 H15 Cl3 0.95 3.10 3.777(5) 129.5 .
C28 H28 Cl1 0.95 3.12 3.681(5) 119.3 2_655
C45 H45 Cl1 0.95 3.09 3.744(5) 127.1 2_645
C57 H57 Cl2 0.95 3.09 3.803(6) 132.8 1_545
C64 H64 Cl2 0.95 3.17 3.826(6) 128.0 4_575
C63 H63 Cl2 0.95 3.02 3.664(6) 126.3 2_545
C4 H4 Cl3 0.95 3.15 3.591(5) 110.4 4_575
C3 H3 Cl3 0.95 2.93 3.478(5) 117.8 4_575
C5 H5 Cl3 0.95 3.09 3.870(5) 140.7 2_655
C51 H51 Cl4 0.95 3.01 3.683(5) 128.6 4_566
C21 H21 Cl4 0.95 3.15 3.827(5) 129.5 2
C33 H33 Cl4 0.95 3.01 3.725(5) 133.1 1_565
C69 H69 Cl3 0.95 3.23 3.920(5) 130.8 4_565

loop_
_geom_torsion_atom_site_label_1
_geom_torsion_atom_site_label_2
_geom_torsion_atom_site_label_3
_geom_torsion_atom_site_label_4
_geom_torsion
_geom_torsion_site_symmetry_1
_geom_torsion_site_symmetry_2
_geom_torsion_site_symmetry_3
_geom_torsion_site_symmetry_4
_geom_torsion_publ_flag
C7 Ge1 C1 C2 8.2(4) . . . . ?
C13 Ge1 C1 C2 -121.7(4) . . . . ?
Cl1 Ge1 C1 C2 122.7(4) . . . . ?
C7 Ge1 C1 C6 -172.6(3) . . . . ?
C13 Ge1 C1 C6 57.5(4) . . . . ?
Cl1 Ge1 C1 C6 -58.0(4) . . . . ?
C6 C1 C2 C3 1.3(7) . . . . ?
Ge1 C1 C2 C3 -179.4(4) . . . . ?
C1 C2 C3 C4 -0.8(7) . . . . ?
C2 C3 C4 C5 0.0(7) . . . . ?
C3 C4 C5 C6 0.3(7) . . . . ?
C4 C5 C6 C1 0.3(7) . . . . ?
C2 C1 C6 C5 -1.1(7) . . . . ?
Ge1 C1 C6 C5 179.7(4) . . . . ?
C1 Ge1 C7 C8 51.9(4) . . . . ?
C13 Ge1 C7 C8 -178.3(4) . . . . ?
Cl1 Ge1 C7 C8 -62.2(4) . . . . ?
C1 Ge1 C7 C12 -124.8(4) . . . . ?
C13 Ge1 C7 C12 5.1(5) . . . . ?
Cl1 Ge1 C7 C12 121.1(4) . . . . ?
C12 C7 C8 C9 0.1(7) . . . . ?
Ge1 C7 C8 C9 -176.6(4) . . . . ?
C7 C8 C9 C10 0.1(8) . . . . ?
C8 C9 C10 C11 -1.0(8) . . . . ?
C9 C10 C11 C12 1.5(8) . . . . ?
C10 C11 C12 C7 -1.2(7) . . . . ?
C8 C7 C12 C11 0.4(7) . . . . ?
Ge1 C7 C12 C11 177.1(4) . . . . ?
C7 Ge1 C13 C14 59.7(4) . . . . ?
C1 Ge1 C13 C14 -171.7(3) . . . . ?
Cl1 Ge1 C13 C14 -56.5(4) . . . . ?
C7 Ge1 C13 C18 -117.7(4) . . . . ?
C1 Ge1 C13 C18 10.8(4) . . . . ?
Cl1 Ge1 C13 C18 126.1(3) . . . . ?
C18 C13 C14 C15 1.2(7) . . . . ?
Ge1 C13 C14 C15 -176.3(3) . . . . ?
C13 C14 C15 C16 -0.1(7) . . . . ?
C14 C15 C16 C17 -0.5(7) . . . . ?
C15 C16 C17 C18 -0.1(7) . . . . ?
C14 C13 C18 C17 -1.7(6) . . . . ?
Ge1 C13 C18 C17 175.8(3) . . . . ?
C16 C17 C18 C13 1.2(7) . . . . ?
C31 Ge2 C19 C24 121.9(3) . . . . ?
C25 Ge2 C19 C24 -8.7(4) . . . . ?
Cl2 Ge2 C19 C24 -123.1(3) . . . . ?
C31 Ge2 C19 C20 -56.2(4) . . . . ?
C25 Ge2 C19 C20 173.2(3) . . . . ?
Cl2 Ge2 C19 C20 58.9(4) . . . . ?
C24 C19 C20 C21 -1.6(7) . . . . ?
Ge2 C19 C20 C21 176.5(4) . . . . ?
C19 C20 C21 C22 0.3(7) . . . . ?
C20 C21 C22 C23 1.8(7) . . . . ?
C21 C22 C23 C24 -2.7(7) . . . . ?
C22 C23 C24 C19 1.4(7) . . . . ?
C20 C19 C24 C23 0.7(6) . . . . ?
Ge2 C19 C24 C23 -177.4(3) . . . . ?
C31 Ge2 C25 C30 -14.8(4) . . . . ?
C19 Ge2 C25 C30 116.2(4) . . . . ?
Cl2 Ge2 C25 C30 -128.8(4) . . . . ?
C31 Ge2 C25 C26 167.1(4) . . . . ?
C19 Ge2 C25 C26 -61.9(4) . . . . ?
Cl2 Ge2 C25 C26 53.1(4) . . . . ?
C30 C25 C26 C27 -0.7(7) . . . . ?
Ge2 C25 C26 C27 177.4(4) . . . . ?
C25 C26 C27 C28 1.3(8) . . . . ?
C26 C27 C28 C29 -0.6(8) . . . . ?
C27 C28 C29 C30 -0.6(8) . . . . ?
C26 C25 C30 C29 -0.5(7) . . . . ?
Ge2 C25 C30 C29 -178.6(4) . . . . ?
C28 C29 C30 C25 1.2(7) . . . . ?
C19 Ge2 C31 C32 178.2(3) . . . . ?
C25 Ge2 C31 C32 -51.7(4) . . . . ?
Cl2 Ge2 C31 C32 62.3(4) . . . . ?
C19 Ge2 C31 C36 -0.2(4) . . . . ?
C25 Ge2 C31 C36 129.9(3) . . . . ?
Cl2 Ge2 C31 C36 -116.0(3) . . . . ?
C36 C31 C32 C33 1.1(7) . . . . ?
Ge2 C31 C32 C33 -177.3(3) . . . . ?
C31 C32 C33 C34 0.1(7) . . . . ?
C32 C33 C34 C35 -1.4(7) . . . . ?
C33 C34 C35 C36 1.5(7) . . . . ?
C34 C35 C36 C31 -0.3(7) . . . . ?
C32 C31 C36 C35 -1.0(6) . . . . ?
Ge2 C31 C36 C35 177.4(3) . . . . ?
C49 Ge3 C37 C42 -118.1(4) . . . . ?
C43 Ge3 C37 C42 11.0(4) . . . . ?
Cl3 Ge3 C37 C42 127.0(3) . . . . ?
C49 Ge3 C37 C38 61.8(4) . . . . ?
C43 Ge3 C37 C38 -169.1(4) . . . . ?
Cl3 Ge3 C37 C38 -53.0(4) . . . . ?
C42 C37 C38 C39 -1.3(7) . . . . ?
Ge3 C37 C38 C39 178.8(4) . . . . ?
C37 C38 C39 C40 0.5(8) . . . . ?
C38 C39 C40 C41 0.4(8) . . . . ?
C39 C40 C41 C42 -0.5(7) . . . . ?
C40 C41 C42 C37 -0.2(7) . . . . ?
C38 C37 C42 C41 1.1(7) . . . . ?
Ge3 C37 C42 C41 -178.9(3) . . . . ?
C49 Ge3 C43 C48 12.4(4) . . . . ?
C37 Ge3 C43 C48 -117.3(4) . . . . ?
Cl3 Ge3 C43 C48 128.1(3) . . . . ?
C49 Ge3 C43 C44 -170.4(4) . . . . ?
C37 Ge3 C43 C44 59.8(4) . . . . ?
Cl3 Ge3 C43 C44 -54.8(4) . . . . ?
C48 C43 C44 C45 0.4(7) . . . . ?
Ge3 C43 C44 C45 -176.7(4) . . . . ?
C43 C44 C45 C46 0.2(8) . . . . ?
C44 C45 C46 C47 -0.7(8) . . . . ?
C45 C46 C47 C48 0.5(8) . . . . ?
C46 C47 C48 C43 0.2(7) . . . . ?
C44 C43 C48 C47 -0.6(7) . . . . ?
Ge3 C43 C48 C47 176.5(3) . . . . ?
C43 Ge3 C49 C54 -123.9(4) . . . . ?
C37 Ge3 C49 C54 4.5(5) . . . . ?
Cl3 Ge3 C49 C54 119.2(4) . . . . ?
C43 Ge3 C49 C50 54.9(4) . . . . ?
C37 Ge3 C49 C50 -176.8(4) . . . . ?
Cl3 Ge3 C49 C50 -62.1(4) . . . . ?
C54 C49 C50 C51 0.2(7) . . . . ?
Ge3 C49 C50 C51 -178.6(4) . . . . ?
C49 C50 C51 C52 0.1(7) . . . . ?
C50 C51 C52 C53 -0.5(8) . . . . ?
C51 C52 C53 C54 0.7(8) . . . . ?
C52 C53 C54 C49 -0.4(8) . . . . ?
C50 C49 C54 C53 -0.1(7) . . . . ?
Ge3 C49 C54 C53 178.7(4) . . . . ?
C61 Ge4 C55 C60 -6.7(4) . . . . ?
C67 Ge4 C55 C60 120.2(4) . . . . ?
Cl4 Ge4 C55 C60 -120.0(3) . . . . ?
C61 Ge4 C55 C56 177.7(4) . . . . ?
C67 Ge4 C55 C56 -55.4(4) . . . . ?
Cl4 Ge4 C55 C56 64.4(4) . . . . ?
C60 C55 C56 C57 -0.1(7) . . . . ?
Ge4 C55 C56 C57 175.5(4) . . . . ?
C55 C56 C57 C58 0.0(8) . . . . ?
C56 C57 C58 C59 0.6(8) . . . . ?
C57 C58 C59 C60 -1.1(7) . . . . ?
C56 C55 C60 C59 -0.3(7) . . . . ?
Ge4 C55 C60 C59 -176.0(3) . . . . ?
C58 C59 C60 C55 0.9(7) . . . . ?
C67 Ge4 C61 C66 -9.6(5) . . . . ?
C55 Ge4 C61 C66 117.3(4) . . . . ?
Cl4 Ge4 C61 C66 -126.9(4) . . . . ?
C67 Ge4 C61 C62 172.5(4) . . . . ?
C55 Ge4 C61 C62 -60.5(5) . . . . ?
Cl4 Ge4 C61 C62 55.3(4) . . . . ?
C66 C61 C62 C63 1.3(8) . . . . ?
Ge4 C61 C62 C63 179.2(4) . . . . ?
C61 C62 C63 C64 -0.4(9) . . . . ?
C62 C63 C64 C65 -0.6(9) . . . . ?
C63 C64 C65 C66 0.7(8) . . . . ?
C64 C65 C66 C61 0.2(8) . . . . ?
C62 C61 C66 C65 -1.2(7) . . . . ?
Ge4 C61 C66 C65 -179.2(4) . . . . ?
C61 Ge4 C67 C68 -56.4(4) . . . . ?
C55 Ge4 C67 C68 176.6(4) . . . . ?
Cl4 Ge4 C67 C68 57.6(4) . . . . ?
C61 Ge4 C67 C72 117.5(4) . . . . ?
C55 Ge4 C67 C72 -9.4(4) . . . . ?
Cl4 Ge4 C67 C72 -128.4(3) . . . . ?
C72 C67 C68 C69 1.0(7) . . . . ?
Ge4 C67 C68 C69 175.0(4) . . . . ?
C67 C68 C69 C70 -1.0(8) . . . . ?
C68 C69 C70 C71 0.8(8) . . . . ?
C69 C70 C71 C72 -0.6(8) . . . . ?
C70 C71 C72 C67 0.5(7) . . . . ?
C68 C67 C72 C71 -0.7(7) . . . . ?
Ge4 C67 C72 C71 -174.9(4) . . . . ?

loop_
_cod_related_entry_id
_cod_related_entry_database
_cod_related_entry_code
1 ChemSpider 66806
